data_2242249
loop_
_publ_author_name
'Choudhury, Manisha'
'Viswanathan, Vijayan'
'Timiri, Ajay Kumar'
'Sinha, Barij Nayan'
'Jayaprakash, Venkatesan'
'Velmurugan, Devadasan'

_publ_section_title
;
 Crystal structures of
 2-[(4,6-diaminopyrimidin-2-yl)sulfanyl]-<i>N</i>-(2,4-dimethylphenyl)acetamide
 and
 2-[(4,6-diaminopyrimidin-2-yl)sulfanyl]-<i>N</i>-(3-methoxyphenyl)acetamide
;
_journal_coeditor_code SU5373
_journal_issue 7
_journal_name_full 'Acta Crystallographica Section E'
_journal_page_first 996
_journal_page_last 1000
_journal_paper_doi 10.1107/S2056989017008143
_journal_volume 73
_journal_year 2017
_chemical_formula_iupac 'C13 H15 N5 O2 S'
_chemical_formula_moiety 'C13 H15 N5 O2 S'
_chemical_formula_sum 'C13 H15 N5 O2 S'
_chemical_formula_weight 305.36
_chemical_name_systematic
;
2-[(4,6-Diaminopyrimidin-2-yl)sulfanyl]-<i>N</i>-(3-methoxyphenyl)acetamide
;
_space_group_crystal_system triclinic
_space_group_IT_number 2
_space_group_name_Hall '-P 1'
_space_group_name_H-M_alt 'P -1'
_symmetry_space_group_name_Hall '-P 1'
_symmetry_space_group_name_H-M 'P -1'
_atom_sites_solution_hydrogens geom
_atom_sites_solution_primary direct
_atom_sites_solution_secondary difmap
_audit_creation_method SHELXL-2016/4
_cell_angle_alpha 106.561(5)
_cell_angle_beta 97.888(5)
_cell_angle_gamma 110.461(5)
_cell_formula_units_Z 2
_cell_length_a 8.014(5)
_cell_length_b 8.724(5)
_cell_length_c 12.068(5)
_cell_measurement_reflns_used 2991
_cell_measurement_temperature 293(2)
_cell_measurement_theta_max 26.485
_cell_measurement_theta_min 1.825
_cell_volume 730.9(7)
_computing_cell_refinement
;
SAINT (Bruker, 2008)
;
_computing_data_collection
;
APEX2 (Bruker, 2008)
;
_computing_data_reduction
;
SAINT (Bruker, 2008)
;
_computing_molecular_graphics
;
ORTEP-3 for Windows (Farrugia, 2012)
;
_computing_publication_material
;
SHELXL2016 (Sheldrick, 2015) and PLATON (Spek, 2009)
;
_computing_structure_refinement
;
SHELXL2016 (Sheldrick, 2015)
;
_computing_structure_solution
;
SHELXS97 (Sheldrick, 2008)
;
_diffrn_ambient_temperature 293(2)
_diffrn_measured_fraction_theta_full 1.000
_diffrn_measured_fraction_theta_max 0.995
_diffrn_measurement_device_type 'Bruker SMART APEXII area-detector'
_diffrn_measurement_method '\w and \f scans'
_diffrn_radiation_type MoK\a
_diffrn_radiation_wavelength 0.71073
_diffrn_reflns_av_R_equivalents 0.0259
_diffrn_reflns_limit_h_max 9
_diffrn_reflns_limit_h_min -10
_diffrn_reflns_limit_k_max 10
_diffrn_reflns_limit_k_min -10
_diffrn_reflns_limit_l_max 15
_diffrn_reflns_limit_l_min -15
_diffrn_reflns_number 10789
_diffrn_reflns_theta_full 25.242
_diffrn_reflns_theta_max 26.485
_diffrn_reflns_theta_min 1.825
_exptl_absorpt_coefficient_mu 0.234
_exptl_absorpt_correction_T_max 0.843
_exptl_absorpt_correction_T_min 0.785
_exptl_absorpt_correction_type multi-scan
_exptl_absorpt_process_details
;
(<i>SADABS</i>; Bruker, 2008)
;
_exptl_crystal_colour yellow
_exptl_crystal_density_diffrn 1.388
_exptl_crystal_description block
_exptl_crystal_F_000 320
_exptl_crystal_size_max 0.300
_exptl_crystal_size_mid 0.250
_exptl_crystal_size_min 0.200
_refine_diff_density_max 0.169
_refine_diff_density_min -0.271
_refine_ls_extinction_method none
_refine_ls_goodness_of_fit_ref 0.814
_refine_ls_hydrogen_treatment constr
_refine_ls_matrix_type full
_refine_ls_number_parameters 191
_refine_ls_number_reflns 2991
_refine_ls_number_restraints 0
_refine_ls_restrained_S_all 0.814
_refine_ls_R_factor_all 0.0417
_refine_ls_R_factor_gt 0.0365
_refine_ls_shift/su_max 0.001
_refine_ls_shift/su_mean 0.000
_refine_ls_structure_factor_coef Fsqd
_refine_ls_weighting_details 'w=1/[\s^2^(Fo^2^)+(0.0820P)^2^+0.3261P] where P=(Fo^2^+2Fc^2^)/3'
_refine_ls_weighting_scheme calc
_refine_ls_wR_factor_gt 0.1037
_refine_ls_wR_factor_ref 0.1102
_reflns_number_gt 2616
_reflns_number_total 2991
_reflns_threshold_expression 'I > 2\s(I)'
_cod_data_source_file su5373sup1.cif
_cod_data_source_block II
_cod_database_code 2242249
_shelx_space_group_comment
;
The symmetry employed for this shelxl refinement is uniquely defined
by the following loop, which should always be used as a source of
symmetry information in preference to the above space-group names.
They are only intended as comments.
;
_shelx_estimated_absorpt_t_min 0.933
_shelx_estimated_absorpt_t_max 0.955

loop_
_space_group_symop_operation_xyz
'x, y, z'
'-x, -y, -z'

loop_
_atom_site_type_symbol
_atom_site_label
_atom_site_fract_x
_atom_site_fract_y
_atom_site_fract_z
_atom_site_U_iso_or_equiv
_atom_site_adp_type
_atom_site_calc_flag
_atom_site_occupancy
C C1 0.2721(2) 0.7765(2) 0.75950(14) 0.0415(4) Uani d 1
C C2 0.4285(2) 0.8303(2) 0.72068(14) 0.0416(4) Uani d 1
H H2 0.517868 0.944735 0.755617 0.050 Uiso calc 1
C C3 0.4481(2) 0.70658(19) 0.62691(13) 0.0371(3) Uani d 1
C C4 0.1714(2) 0.50538(19) 0.61966(13) 0.0345(3) Uani d 1
C C5 -0.1544(2) 0.2625(2) 0.63675(15) 0.0478(4) Uani d 1
H H5A -0.175956 0.368379 0.661775 0.057 Uiso calc 1
H H5B -0.271283 0.165803 0.589640 0.057 Uiso calc 1
C C6 -0.0831(2) 0.2295(2) 0.74625(15) 0.0451(4) Uani d 1
C C7 0.1429(2) 0.3944(2) 0.94683(13) 0.0388(3) Uani d 1
C C8 0.1195(3) 0.2573(2) 0.98958(17) 0.0524(4) Uani d 1
H H8 0.029765 0.145119 0.945410 0.063 Uiso calc 1
C C9 0.2324(3) 0.2922(3) 1.09848(19) 0.0610(5) Uani d 1
H H9 0.217277 0.201394 1.127299 0.073 Uiso calc 1
C C10 0.3670(3) 0.4566(2) 1.16652(17) 0.0519(4) Uani d 1
H H10 0.441229 0.476596 1.239984 0.062 Uiso calc 1
C C11 0.3892(2) 0.5915(2) 1.12302(14) 0.0414(4) Uani d 1
C C12 0.2776(2) 0.5599(2) 1.01376(14) 0.0397(3) Uani d 1
H H12 0.293260 0.650900 0.985061 0.048 Uiso calc 1
C C13 0.6424(3) 0.7978(3) 1.29014(18) 0.0632(5) Uani d 1
H H13A 0.576735 0.780929 1.349543 0.095 Uiso calc 1
H H13B 0.731248 0.917131 1.317583 0.095 Uiso calc 1
H H13C 0.704699 0.720780 1.276837 0.095 Uiso calc 1
N N4 0.13965(18) 0.61019(17) 0.70978(11) 0.0396(3) Uani d 1
N N3 0.31604(17) 0.54040(16) 0.57426(11) 0.0368(3) Uani d 1
N N2 0.2417(3) 0.8847(2) 0.85299(15) 0.0634(5) Uani d 1
H H2A 0.143870 0.846000 0.876513 0.076 Uiso calc 1
H H2B 0.320263 0.991812 0.888534 0.076 Uiso calc 1
N N1 0.5973(2) 0.74522(19) 0.58440(14) 0.0527(4) Uani d 1
H H1A 0.606000 0.666365 0.526465 0.063 Uiso calc 1
H H1B 0.684496 0.848902 0.615032 0.063 Uiso calc 1
N N5 0.03559(19) 0.37602(17) 0.83726(12) 0.0425(3) Uani d 1
H H5 0.047786 0.472628 0.827087 0.051 Uiso calc 1
O O1 -0.1275(2) 0.08145(17) 0.74876(13) 0.0675(4) Uani d 1
O O2 0.51589(19) 0.76002(16) 1.18149(11) 0.0584(4) Uani d 1
S S1 0.00691(5) 0.28602(5) 0.54469(3) 0.04131(14) Uani d 1

loop_
_atom_site_aniso_label
_atom_site_aniso_U_11
_atom_site_aniso_U_22
_atom_site_aniso_U_33
_atom_site_aniso_U_12
_atom_site_aniso_U_13
_atom_site_aniso_U_23
C1 0.0530(9) 0.0339(8) 0.0391(8) 0.0203(7) 0.0146(7) 0.0113(6)
C2 0.0476(9) 0.0276(7) 0.0427(8) 0.0118(6) 0.0105(7) 0.0081(6)
C3 0.0413(8) 0.0308(7) 0.0357(7) 0.0122(6) 0.0090(6) 0.0106(6)
C4 0.0364(7) 0.0323(7) 0.0323(7) 0.0130(6) 0.0046(6) 0.0113(6)
C5 0.0302(7) 0.0491(10) 0.0466(9) 0.0049(7) 0.0058(6) 0.0087(7)
C6 0.0359(8) 0.0407(9) 0.0453(9) 0.0031(7) 0.0145(7) 0.0103(7)
C7 0.0421(8) 0.0363(8) 0.0376(8) 0.0151(6) 0.0163(6) 0.0115(6)
C8 0.0598(10) 0.0365(9) 0.0551(10) 0.0112(8) 0.0152(8) 0.0187(8)
C9 0.0724(13) 0.0485(10) 0.0673(12) 0.0203(9) 0.0154(10) 0.0348(9)
C10 0.0593(10) 0.0522(10) 0.0500(10) 0.0255(9) 0.0104(8) 0.0248(8)
C11 0.0459(8) 0.0374(8) 0.0417(8) 0.0201(7) 0.0111(7) 0.0119(7)
C12 0.0472(8) 0.0330(8) 0.0397(8) 0.0163(7) 0.0127(7) 0.0139(6)
C13 0.0604(11) 0.0612(12) 0.0535(11) 0.0200(10) -0.0085(9) 0.0171(9)
N4 0.0433(7) 0.0355(7) 0.0396(7) 0.0161(6) 0.0133(5) 0.0117(5)
N3 0.0382(6) 0.0315(6) 0.0349(6) 0.0108(5) 0.0090(5) 0.0082(5)
N2 0.0777(11) 0.0396(8) 0.0652(10) 0.0191(8) 0.0375(9) 0.0052(7)
N1 0.0504(8) 0.0339(7) 0.0568(9) 0.0046(6) 0.0241(7) 0.0037(6)
N5 0.0473(7) 0.0336(7) 0.0391(7) 0.0098(6) 0.0117(6) 0.0108(5)
O1 0.0721(9) 0.0383(7) 0.0593(8) -0.0068(6) 0.0068(7) 0.0129(6)
O2 0.0670(8) 0.0390(7) 0.0513(7) 0.0153(6) -0.0123(6) 0.0118(5)
S1 0.0384(2) 0.0372(2) 0.0341(2) 0.00654(16) 0.00462(15) 0.00617(16)

loop_
_atom_type_symbol
_atom_type_description
_atom_type_scat_dispersion_real
_atom_type_scat_dispersion_imag
_atom_type_scat_source
C C 0.0033 0.0016 'International Tables Vol C Tables 4.2.6.8 and 6.1.1.4'
H H 0.0000 0.0000 'International Tables Vol C Tables 4.2.6.8 and 6.1.1.4'
N N 0.0061 0.0033 'International Tables Vol C Tables 4.2.6.8 and 6.1.1.4'
O O 0.0106 0.0060 'International Tables Vol C Tables 4.2.6.8 and 6.1.1.4'
S S 0.1246 0.1234 'International Tables Vol C Tables 4.2.6.8 and 6.1.1.4'

loop_
_geom_angle_atom_site_label_1
_geom_angle_atom_site_label_2
_geom_angle_atom_site_label_3
_geom_angle
N4 C1 C2 122.38(14)
N4 C1 N2 115.28(15)
C2 C1 N2 122.31(16)
C1 C2 C3 117.36(14)
C1 C2 H2 121.3
C3 C2 H2 121.3
N1 C3 N3 116.77(14)
N1 C3 C2 121.86(14)
N3 C3 C2 121.37(14)
N4 C4 N3 128.70(14)
N4 C4 S1 119.42(12)
N3 C4 S1 111.88(11)
C6 C5 S1 111.79(12)
C6 C5 H5A 109.3
S1 C5 H5A 109.3
C6 C5 H5B 109.3
S1 C5 H5B 109.3
H5A C5 H5B 107.9
O1 C6 N5 124.17(17)
O1 C6 C5 122.10(15)
N5 C6 C5 113.70(15)
C12 C7 C8 119.78(15)
C12 C7 N5 116.25(14)
C8 C7 N5 123.97(15)
C9 C8 C7 118.46(17)
C9 C8 H8 120.8
C7 C8 H8 120.8
C10 C9 C8 122.51(17)
C10 C9 H9 118.7
C8 C9 H9 118.7
C9 C10 C11 118.53(17)
C9 C10 H10 120.7
C11 C10 H10 120.7
O2 C11 C12 115.38(14)
O2 C11 C10 124.50(15)
C12 C11 C10 120.12(16)
C7 C12 C11 120.61(15)
C7 C12 H12 119.7
C11 C12 H12 119.7
O2 C13 H13A 109.5
O2 C13 H13B 109.5
H13A C13 H13B 109.5
O2 C13 H13C 109.5
H13A C13 H13C 109.5
H13B C13 H13C 109.5
C4 N4 C1 114.83(14)
C4 N3 C3 115.33(13)
C1 N2 H2A 120.0
C1 N2 H2B 120.0
H2A N2 H2B 120.0
C3 N1 H1A 120.0
C3 N1 H1B 120.0
H1A N1 H1B 120.0
C6 N5 C7 129.44(15)
C6 N5 H5 115.3
C7 N5 H5 115.3
C11 O2 C13 117.88(14)
C4 S1 C5 103.05(8)

loop_
_geom_bond_atom_site_label_1
_geom_bond_atom_site_label_2
_geom_bond_distance
C1 N4 1.358(2)
C1 C2 1.374(2)
C1 N2 1.361(2)
C2 C3 1.393(2)
C2 H2 0.9300
C3 N1 1.339(2)
C3 N3 1.357(2)
C4 N4 1.325(2)
C4 N3 1.327(2)
C4 S1 1.7721(17)
C5 C6 1.510(3)
C5 S1 1.8126(18)
C5 H5A 0.9700
C5 H5B 0.9700
C6 O1 1.224(2)
C6 N5 1.345(2)
C7 C12 1.381(2)
C7 C8 1.397(2)
C7 N5 1.409(2)
C8 C9 1.375(3)
C8 H8 0.9300
C9 C10 1.378(3)
C9 H9 0.9300
C10 C11 1.387(3)
C10 H10 0.9300
C11 O2 1.363(2)
C11 C12 1.383(2)
C12 H12 0.9300
C13 O2 1.418(2)
C13 H13A 0.9600
C13 H13B 0.9600
C13 H13C 0.9600
N2 H2A 0.8600
N2 H2B 0.8600
N1 H1A 0.8600
N1 H1B 0.8600
N5 H5 0.8600

loop_
_geom_hbond_atom_site_label_D
_geom_hbond_atom_site_label_H
_geom_hbond_atom_site_label_A
_geom_hbond_site_symmetry_A
_geom_hbond_distance_DH
_geom_hbond_distance_HA
_geom_hbond_distance_DA
_geom_hbond_angle_DHA
N5 H5 N4 ----- 0.86 2.15 2.861(3) 140
C8 H8 O1 ----- 0.93 2.34 2.911(3) 120
N1 H1A N3 2_666 0.86 2.21 3.035(3) 162
N1 H1B O1 1_665 0.86 2.08 2.891(3) 157
N2 H2B O2 2_677 0.86 2.55 3.210(3) 135
C2 H2 O2 2_677 0.93 2.59 3.272(3) 130

loop_
_geom_torsion_atom_site_label_1
_geom_torsion_atom_site_label_2
_geom_torsion_atom_site_label_3
_geom_torsion_atom_site_label_4
_geom_torsion
N4 C1 C2 C3 -0.1(2)
N2 C1 C2 C3 177.81(16)
C1 C2 C3 N1 -178.60(15)
C1 C2 C3 N3 1.3(2)
S1 C5 C6 O1 -95.98(18)
S1 C5 C6 N5 82.23(16)
C12 C7 C8 C9 0.2(3)
N5 C7 C8 C9 -179.56(17)
C7 C8 C9 C10 0.0(3)
C8 C9 C10 C11 -0.1(3)
C9 C10 C11 O2 179.53(18)
C9 C10 C11 C12 0.1(3)
C8 C7 C12 C11 -0.2(2)
N5 C7 C12 C11 179.57(14)
O2 C11 C12 C7 -179.39(14)
C10 C11 C12 C7 0.1(2)
N3 C4 N4 C1 1.8(2)
S1 C4 N4 C1 -178.68(11)
C2 C1 N4 C4 -1.3(2)
N2 C1 N4 C4 -179.36(14)
N4 C4 N3 C3 -0.6(2)
S1 C4 N3 C3 179.78(10)
N1 C3 N3 C4 178.93(14)
C2 C3 N3 C4 -1.0(2)
O1 C6 N5 C7 5.5(3)
C5 C6 N5 C7 -172.71(14)
C12 C7 N5 C6 168.50(15)
C8 C7 N5 C6 -11.7(3)
C12 C11 O2 C13 -175.89(16)
C10 C11 O2 C13 4.7(3)
N4 C4 S1 C5 -8.27(14)
N3 C4 S1 C5 171.36(11)
C6 C5 S1 C4 -80.14(14)

_cod_database_fobs_code 2242249
